data_4340854
loop_
_publ_author_name
'Zhu, Jing'
'Wang, Changzheng'
'Luan, Fang'
'Liu, Tianqi'
'Yan, Pengfei'
'Li, Guangming'

_publ_section_title
;
 Local Coordination Geometry Perturbed \b-Diketone Dysprosium Single-Ion
 Magnets.
;
_journal_issue 17
_journal_name_full 'Inorganic chemistry'
_journal_page_first 8895
_journal_page_last 8901
_journal_paper_doi 10.1021/ic500501r
_journal_volume 53
_journal_year 2014
_chemical_formula_moiety 'C45 H26 Dy F9 N2 O6, 0.02(C H Cl3)'
_chemical_formula_sum 'C45.02 H26.02 Cl0.06 Dy F9 N2 O6'
_chemical_formula_weight 1026.57
_chemical_name_systematic
;
 ?
;
_space_group_IT_number 14
_symmetry_cell_setting monoclinic
_symmetry_space_group_name_Hall '-P 2ybc'
_symmetry_space_group_name_H-M 'P 1 21/c 1'
_atom_sites_solution_hydrogens geom
_atom_sites_solution_primary direct
_atom_sites_solution_secondary difmap
_audit_creation_method SHELXL-97
_cell_angle_alpha 90.00
_cell_angle_beta 116.91(2)
_cell_angle_gamma 90.00
_cell_formula_units_Z 4
_cell_length_a 11.990(2)
_cell_length_b 21.213(4)
_cell_length_c 19.554(6)
_cell_measurement_temperature 293(2)
_cell_volume 4434.9(19)
_computing_cell_refinement 'Bruker FRAMBO'
_computing_data_collection 'Bruker FRAMBO'
_computing_data_reduction 'Bruker SHELXTL'
_computing_molecular_graphics 'Bruker SHELXTL'
_computing_publication_material 'Bruker SHELXTL'
_computing_structure_refinement 'SHELXL-97 (Sheldrick, 1997)'
_computing_structure_solution 'Bruker SHELXTL'
_diffrn_ambient_temperature 293(2)
_diffrn_measured_fraction_theta_full 0.998
_diffrn_measured_fraction_theta_max 0.998
_diffrn_measurement_device_type 'multiwire proportional'
_diffrn_measurement_method 'phi and omega scans'
_diffrn_radiation_monochromator graphite
_diffrn_radiation_source 'fine-focus sealed tube'
_diffrn_radiation_type MoK\a
_diffrn_radiation_wavelength 0.71073
_diffrn_reflns_av_R_equivalents 0.0327
_diffrn_reflns_av_sigmaI/netI 0.0270
_diffrn_reflns_limit_h_max 14
_diffrn_reflns_limit_h_min -14
_diffrn_reflns_limit_k_max 25
_diffrn_reflns_limit_k_min -25
_diffrn_reflns_limit_l_max 23
_diffrn_reflns_limit_l_min -21
_diffrn_reflns_number 32661
_diffrn_reflns_theta_full 25.00
_diffrn_reflns_theta_max 25.00
_diffrn_reflns_theta_min 3.02
_exptl_absorpt_coefficient_mu 1.774
_exptl_absorpt_correction_T_max 0.794
_exptl_absorpt_correction_T_min 0.646
_exptl_absorpt_correction_type multi-scan
_exptl_absorpt_process_details sadabs(Sheldrick,1996)
_exptl_crystal_colour buff
_exptl_crystal_density_diffrn 1.538
_exptl_crystal_density_method 'not measured'
_exptl_crystal_description strip
_exptl_crystal_F_000 2024.6
_exptl_crystal_size_max 0.3
_exptl_crystal_size_mid 0.21
_exptl_crystal_size_min 0.13
_refine_diff_density_max 1.164
_refine_diff_density_min -0.768
_refine_diff_density_rms 0.097
_refine_ls_extinction_method none
_refine_ls_goodness_of_fit_ref 1.101
_refine_ls_hydrogen_treatment constr
_refine_ls_matrix_type full
_refine_ls_number_parameters 685
_refine_ls_number_reflns 7796
_refine_ls_number_restraints 717
_refine_ls_restrained_S_all 1.086
_refine_ls_R_factor_all 0.0455
_refine_ls_R_factor_gt 0.0386
_refine_ls_shift/su_max 0.003
_refine_ls_shift/su_mean 0.000
_refine_ls_structure_factor_coef Fsqd
_refine_ls_weighting_details 'calc w=1/[\s^2^(Fo^2^)+(0.0723P)^2^+3.4677P] where P=(Fo^2^+2Fc^2^)/3'
_refine_ls_weighting_scheme calc
_refine_ls_wR_factor_gt 0.1129
_refine_ls_wR_factor_ref 0.1182
_reflns_number_gt 6530
_reflns_number_total 7796
_reflns_threshold_expression >2sigma(I)
_cod_data_source_file ic500501r_si_002.cif
_cod_data_source_block zj-3
_cod_depositor_comments 'Adding full bibliography for 4340852--4340854.cif.'
_cod_original_cell_volume 4434.9(18)
_cod_original_sg_symbol_H-M 'P 21/c'
_cod_database_code 4340854

loop_
_symmetry_equiv_pos_as_xyz
'x, y, z'
'-x, y+1/2, -z+1/2'
'-x, -y, -z'
'x, -y-1/2, z-1/2'

loop_
_atom_site_label
_atom_site_type_symbol
_atom_site_fract_x
_atom_site_fract_y
_atom_site_fract_z
_atom_site_U_iso_or_equiv
_atom_site_adp_type
_atom_site_occupancy
_atom_site_symmetry_multiplicity
_atom_site_calc_flag
_atom_site_refinement_flags
Dy1 Dy 0.457350(18) 0.664287(9) 0.247021(12) 0.04043(10) Uani 1 1 d .
F1A F 0.1586(10) 0.5415(5) 0.3371(6) 0.100(2) Uani 0.50 1 d PU
F1B F 0.2330(12) 0.5338(6) 0.3497(7) 0.127(2) Uani 0.50 1 d PU
F2A F 0.0450(9) 0.5249(5) 0.2227(7) 0.100(3) Uani 0.50 1 d PU
F2B F 0.0711(11) 0.5333(5) 0.2698(7) 0.098(2) Uani 0.50 1 d PU
F3A F 0.2466(8) 0.4912(3) 0.2849(6) 0.0871(18) Uani 0.50 1 d PU
F3B F 0.1864(9) 0.4905(5) 0.2330(6) 0.099(2) Uani 0.50 1 d PU
F4A F 0.5868(12) 0.5332(7) 0.4990(8) 0.091(3) Uani 0.50 1 d PU
F4B F 0.7742(16) 0.5682(10) 0.5409(10) 0.096(4) Uani 0.50 1 d PU
F5A F 0.7971(13) 0.5753(9) 0.5232(10) 0.085(3) Uani 0.50 1 d PU
F5B F 0.6317(13) 0.5499(8) 0.5296(7) 0.097(4) Uani 0.50 1 d PU
F6A F 0.666(2) 0.5095(14) 0.4421(16) 0.081(4) Uani 0.50 1 d PU
F6B F 0.699(2) 0.5177(15) 0.4413(17) 0.086(4) Uani 0.50 1 d PU
F7A F 0.7394(9) 0.4700(4) 0.2050(6) 0.106(2) Uani 0.50 1 d PU
F7B F 0.5473(13) 0.4766(6) 0.1414(8) 0.134(3) Uani 0.50 1 d PU
F8A F 0.5146(9) 0.4589(3) 0.1752(6) 0.100(2) Uani 0.50 1 d PU
F8B F 0.6737(12) 0.4776(6) 0.1609(7) 0.124(3) Uani 0.50 1 d PU
F9A F 0.6928(11) 0.4404(6) 0.2779(7) 0.124(3) Uani 0.50 1 d PU
F9B F 0.6367(11) 0.4372(6) 0.2544(8) 0.123(3) Uani 0.50 1 d PU
O1 O 0.2703(3) 0.72347(15) 0.20856(18) 0.0475(7) Uani 1 1 d .
O2 O 0.3003(3) 0.59385(15) 0.2317(2) 0.0543(8) Uani 1 1 d .
O3 O 0.4901(3) 0.73320(15) 0.34596(18) 0.0509(8) Uani 1 1 d .
O4 O 0.5374(3) 0.60415(15) 0.35996(19) 0.0506(8) Uani 1 1 d .
O5 O 0.6753(3) 0.67815(15) 0.3011(2) 0.0521(8) Uani 1 1 d .
O6 O 0.5334(3) 0.57730(16) 0.2103(2) 0.0582(9) Uani 1 1 d .
N1 N 0.4924(4) 0.76564(19) 0.1912(2) 0.0493(9) Uani 1 1 d U
N2 N 0.3612(4) 0.6679(2) 0.1020(2) 0.0558(11) Uani 1 1 d .
C1 C 0.1703(6) 0.5373(3) 0.2707(4) 0.0756(14) Uani 1 1 d U
C2 C 0.2105(4) 0.5998(2) 0.2495(3) 0.0470(10) Uani 1 1 d .
C3 C 0.1524(4) 0.6547(2) 0.2510(3) 0.0438(10) Uani 1 1 d .
C4 C 0.1844(4) 0.7130(2) 0.2278(2) 0.0409(9) Uani 1 1 d .
C5 C 0.1000(4) 0.7618(2) 0.2315(3) 0.0432(10) Uani 1 1 d .
C6 C 0.0955(5) 0.8260(2) 0.2150(3) 0.0567(13) Uani 1 1 d .
H6 H 0.1493 0.8434 0.1976 0.068 Uiso 1 1 calc R
C7 C 0.0106(6) 0.8626(3) 0.2248(4) 0.0684(15) Uani 1 1 d .
H7 H 0.0056 0.9055 0.2138 0.082 Uiso 1 1 calc R
C8 C -0.0687(6) 0.8361(3) 0.2511(4) 0.0687(16) Uani 1 1 d .
H8 H -0.1264 0.8617 0.2575 0.082 Uiso 1 1 calc R
C9 C -0.0638(5) 0.7729(3) 0.2680(3) 0.0619(13) Uani 1 1 d .
H9 H -0.1164 0.7558 0.2865 0.074 Uiso 1 1 calc R
C10 C 0.0210(4) 0.7352(2) 0.2570(3) 0.0480(11) Uani 1 1 d .
C11 C 0.0462(5) 0.6652(2) 0.2705(3) 0.0541(12) Uani 1 1 d .
H11A H 0.0701 0.6541 0.3234 0.065 Uiso 1 1 calc R
H11B H -0.0266 0.6407 0.2373 0.065 Uiso 1 1 calc R
C12 C 0.6718(5) 0.5612(3) 0.4801(3) 0.0607(12) Uani 1 1 d U
C13 C 0.6087(4) 0.6183(2) 0.4287(3) 0.0458(11) Uani 1 1 d .
C14 C 0.6299(4) 0.6778(2) 0.4608(3) 0.0446(10) Uani 1 1 d .
C15 C 0.7066(5) 0.6980(3) 0.5435(3) 0.0578(13) Uani 1 1 d .
H15A H 0.6867 0.6727 0.5779 0.069 Uiso 1 1 calc R
H15B H 0.7955 0.6949 0.5589 0.069 Uiso 1 1 calc R
C16 C 0.6672(5) 0.7658(3) 0.5424(3) 0.0554(12) Uani 1 1 d .
C17 C 0.7011(6) 0.8077(4) 0.6026(4) 0.0789(17) Uani 1 1 d .
H17 H 0.7562 0.7961 0.6524 0.095 Uiso 1 1 calc R
C18 C 0.6504(8) 0.8675(4) 0.5861(4) 0.092(2) Uani 1 1 d .
H18 H 0.6710 0.8963 0.6259 0.111 Uiso 1 1 calc R
C19 C 0.5701(7) 0.8858(3) 0.5123(4) 0.0830(19) Uani 1 1 d .
H19 H 0.5375 0.9265 0.5031 0.100 Uiso 1 1 calc R
C20 C 0.5378(6) 0.8445(2) 0.4523(4) 0.0647(15) Uani 1 1 d .
H20 H 0.4847 0.8567 0.4023 0.078 Uiso 1 1 calc R
C21 C 0.5867(4) 0.7843(2) 0.4684(3) 0.0508(11) Uani 1 1 d .
C22 C 0.5615(4) 0.7303(2) 0.4163(3) 0.0447(10) Uani 1 1 d .
C23 C 0.6314(9) 0.4820(4) 0.2110(6) 0.0994(18) Uani 1 1 d U
C24 C 0.6366(6) 0.5484(2) 0.2430(3) 0.0609(14) Uani 1 1 d .
C25 C 0.7456(5) 0.5710(2) 0.3004(3) 0.0599(14) Uani 1 1 d .
C26 C 0.8677(6) 0.5379(3) 0.3494(4) 0.081(2) Uani 1 1 d .
H26A H 0.8540 0.5008 0.3736 0.097 Uiso 1 1 calc R
H26B H 0.9092 0.5253 0.3189 0.097 Uiso 1 1 calc R
C27 C 0.9419(5) 0.5849(3) 0.4068(4) 0.0731(18) Uani 1 1 d .
C28 C 1.0585(7) 0.5790(5) 0.4704(5) 0.105(3) Uani 1 1 d .
H28 H 1.1026 0.5413 0.4805 0.126 Uiso 1 1 calc R
C29 C 1.1075(7) 0.6309(6) 0.5188(5) 0.117(4) Uani 1 1 d .
H29 H 1.1859 0.6273 0.5607 0.140 Uiso 1 1 calc R
C30 C 1.0440(6) 0.6876(5) 0.5068(4) 0.094(2) Uani 1 1 d .
H30 H 1.0772 0.7212 0.5406 0.113 Uiso 1 1 calc R
C31 C 0.9286(5) 0.6922(4) 0.4424(4) 0.0752(17) Uani 1 1 d .
H31 H 0.8847 0.7300 0.4319 0.090 Uiso 1 1 calc R
C32 C 0.8786(5) 0.6420(3) 0.3941(3) 0.0618(15) Uani 1 1 d .
C33 C 0.7558(5) 0.6348(2) 0.3281(3) 0.0527(12) Uani 1 1 d .
C34 C 0.2997(6) 0.6203(3) 0.0592(3) 0.0742(17) Uani 1 1 d .
H34 H 0.2973 0.5826 0.0828 0.089 Uiso 1 1 calc R
C35 C 0.2369(7) 0.6239(4) -0.0214(4) 0.096(2) Uani 1 1 d .
H35 H 0.1931 0.5893 -0.0502 0.115 Uiso 1 1 calc R
C36 C 0.2409(7) 0.6785(4) -0.0567(4) 0.090(2) Uani 1 1 d .
H36 H 0.2006 0.6813 -0.1099 0.108 Uiso 1 1 calc R
C37 C 0.3054(5) 0.7299(3) -0.0131(3) 0.0698(17) Uani 1 1 d .
C38 C 0.3138(6) 0.7890(4) -0.0454(4) 0.082(2) Uani 1 1 d .
H38 H 0.2740 0.7938 -0.0984 0.099 Uiso 1 1 calc R
C39 C 0.3770(7) 0.8372(4) -0.0018(5) 0.081(2) Uani 1 1 d .
H39 H 0.3805 0.8750 -0.0248 0.097 Uiso 1 1 calc R
C40 C 0.4398(5) 0.8319(3) 0.0798(4) 0.0632(14) Uani 1 1 d U
C41 C 0.5093(6) 0.8814(3) 0.1293(4) 0.0736(16) Uani 1 1 d U
H41 H 0.5141 0.9203 0.1090 0.088 Uiso 1 1 calc R
C42 C 0.5690(6) 0.8721(3) 0.2065(4) 0.0730(15) Uani 1 1 d U
H42 H 0.6167 0.9039 0.2394 0.088 Uiso 1 1 calc R
C43 C 0.5569(5) 0.8138(3) 0.2347(3) 0.0601(12) Uani 1 1 d U
H43 H 0.5973 0.8074 0.2875 0.072 Uiso 1 1 d R
C44 C 0.4335(4) 0.7744(2) 0.1141(3) 0.0484(11) Uani 1 1 d U
C45 C 0.3654(4) 0.7227(3) 0.0670(3) 0.0519(12) Uani 1 1 d .
Cl1 Cl 0.819(10) 0.936(6) 0.540(6) 0.10(2) Uani 0.02 1 d PDU
Cl2 Cl 0.995(9) 0.880(5) 0.499(6) 0.10(2) Uani 0.02 1 d PDU
Cl3 Cl 0.800(10) 0.957(6) 0.393(5) 0.10(2) Uani 0.02 1 d PDU
C90 C 0.904(8) 0.946(4) 0.489(5) 0.10(2) Uani 0.02 1 d PDU
H90 H 0.9583 0.9827 0.5078 0.116 Uiso 0.02 1 calc PR

loop_
_atom_site_aniso_label
_atom_site_aniso_U_11
_atom_site_aniso_U_22
_atom_site_aniso_U_33
_atom_site_aniso_U_23
_atom_site_aniso_U_13
_atom_site_aniso_U_12
Dy1 0.04312(14) 0.03918(14) 0.03824(14) 0.00391(8) 0.01775(10) 0.00416(8)
F1A 0.101(2) 0.100(2) 0.101(2) 0.0027(10) 0.0477(13) -0.0003(10)
F1B 0.127(3) 0.126(3) 0.126(3) 0.0014(7) 0.0566(13) -0.0008(7)
F2A 0.091(4) 0.062(5) 0.124(6) 0.012(6) 0.027(4) -0.030(3)
F2B 0.097(4) 0.070(5) 0.150(6) 0.005(7) 0.076(4) -0.018(5)
F3A 0.095(4) 0.032(3) 0.150(5) 0.041(3) 0.070(4) 0.017(3)
F3B 0.101(2) 0.097(2) 0.101(2) -0.0003(10) 0.0463(14) -0.0010(10)
F4A 0.106(7) 0.075(7) 0.112(10) 0.043(6) 0.068(7) 0.008(5)
F4B 0.101(6) 0.067(6) 0.076(7) 0.035(5) 0.001(4) -0.006(6)
F5A 0.069(4) 0.067(6) 0.093(9) 0.043(5) 0.012(4) 0.018(4)
F5B 0.123(8) 0.105(10) 0.086(7) 0.051(6) 0.068(6) 0.033(6)
F6A 0.097(11) 0.043(5) 0.088(7) 0.011(4) 0.029(6) 0.012(7)
F6B 0.104(12) 0.072(13) 0.093(7) 0.026(5) 0.055(8) 0.040(7)
F7A 0.119(4) 0.093(5) 0.122(6) -0.040(5) 0.068(4) 0.033(4)
F7B 0.134(3) 0.133(3) 0.134(3) -0.0014(10) 0.0594(15) 0.0009(10)
F8A 0.124(4) 0.048(4) 0.133(5) -0.031(4) 0.062(3) -0.003(3)
F8B 0.125(3) 0.124(3) 0.124(3) -0.0014(10) 0.0579(16) 0.0005(10)
F9A 0.124(3) 0.121(3) 0.125(3) 0.0008(10) 0.0542(15) 0.0003(10)
F9B 0.124(3) 0.121(3) 0.124(3) 0.0015(10) 0.0551(14) -0.0011(10)
O1 0.0443(17) 0.0473(18) 0.0510(19) 0.0087(14) 0.0217(15) 0.0047(14)
O2 0.0549(19) 0.0429(18) 0.066(2) 0.0002(16) 0.0283(17) 0.0003(15)
O3 0.0599(19) 0.0467(18) 0.0382(18) 0.0053(14) 0.0152(16) 0.0143(15)
O4 0.0584(19) 0.0454(18) 0.048(2) 0.0065(14) 0.0234(17) 0.0047(15)
O5 0.0488(18) 0.0458(18) 0.060(2) 0.0135(15) 0.0230(17) 0.0108(14)
O6 0.069(2) 0.0502(19) 0.061(2) -0.0037(16) 0.0347(19) 0.0067(17)
N1 0.047(2) 0.049(2) 0.053(2) 0.0100(18) 0.0241(19) 0.0014(17)
N2 0.054(2) 0.070(3) 0.041(2) -0.0005(19) 0.020(2) 0.000(2)
C1 0.082(3) 0.049(3) 0.109(4) 0.012(3) 0.056(3) 0.008(3)
C2 0.050(3) 0.046(3) 0.044(3) 0.002(2) 0.021(2) -0.003(2)
C3 0.048(2) 0.039(2) 0.044(3) 0.0035(18) 0.021(2) -0.0008(18)
C4 0.039(2) 0.045(2) 0.032(2) -0.0007(18) 0.0108(18) 0.0009(18)
C5 0.041(2) 0.044(2) 0.039(2) -0.0009(18) 0.0132(19) 0.0009(19)
C6 0.059(3) 0.050(3) 0.058(3) 0.005(2) 0.024(3) 0.002(2)
C7 0.072(4) 0.045(3) 0.084(4) 0.006(3) 0.032(3) 0.014(3)
C8 0.066(3) 0.064(4) 0.076(4) -0.004(3) 0.032(3) 0.017(3)
C9 0.061(3) 0.061(3) 0.068(3) -0.005(3) 0.034(3) 0.004(3)
C10 0.049(3) 0.049(3) 0.045(3) -0.002(2) 0.020(2) 0.001(2)
C11 0.057(3) 0.051(3) 0.063(3) 0.001(2) 0.035(3) -0.003(2)
C12 0.067(3) 0.059(3) 0.061(3) 0.020(2) 0.034(2) 0.017(3)
C13 0.044(2) 0.049(3) 0.051(3) 0.013(2) 0.027(2) 0.007(2)
C14 0.042(2) 0.054(3) 0.037(2) 0.009(2) 0.017(2) 0.006(2)
C15 0.052(3) 0.069(3) 0.045(3) 0.009(2) 0.016(2) -0.002(2)
C16 0.048(3) 0.073(3) 0.046(3) -0.003(2) 0.022(2) -0.003(2)
C17 0.084(4) 0.094(5) 0.053(4) -0.015(3) 0.025(3) -0.006(4)
C18 0.119(6) 0.091(5) 0.075(5) -0.031(4) 0.050(5) -0.006(4)
C19 0.104(5) 0.060(4) 0.091(5) -0.018(3) 0.050(4) 0.002(3)
C20 0.075(4) 0.051(3) 0.070(4) -0.001(3) 0.034(3) 0.010(3)
C21 0.050(3) 0.057(3) 0.051(3) -0.002(2) 0.027(2) -0.001(2)
C22 0.048(2) 0.043(2) 0.046(3) 0.003(2) 0.024(2) 0.006(2)
C23 0.117(4) 0.074(4) 0.124(5) 0.004(3) 0.069(4) 0.019(4)
C24 0.081(4) 0.049(3) 0.078(4) 0.011(3) 0.058(3) 0.013(3)
C25 0.068(3) 0.052(3) 0.077(4) 0.021(3) 0.048(3) 0.022(3)
C26 0.077(4) 0.080(4) 0.102(5) 0.042(4) 0.055(4) 0.038(4)
C27 0.055(3) 0.089(4) 0.089(4) 0.043(4) 0.046(3) 0.027(3)
C28 0.055(4) 0.156(8) 0.113(6) 0.074(6) 0.045(4) 0.049(5)
C29 0.046(4) 0.200(11) 0.096(6) 0.066(7) 0.025(4) 0.013(5)
C30 0.058(4) 0.138(7) 0.081(5) 0.020(5) 0.026(4) -0.006(4)
C31 0.047(3) 0.102(5) 0.074(4) 0.021(4) 0.025(3) 0.002(3)
C32 0.042(3) 0.085(4) 0.067(4) 0.031(3) 0.032(3) 0.011(3)
C33 0.052(3) 0.060(3) 0.056(3) 0.020(2) 0.033(2) 0.012(2)
C34 0.077(4) 0.082(4) 0.054(3) -0.010(3) 0.022(3) -0.020(3)
C35 0.086(5) 0.128(7) 0.052(4) -0.024(4) 0.012(3) -0.026(4)
C36 0.074(4) 0.140(7) 0.044(3) 0.008(4) 0.016(3) -0.004(4)
C37 0.048(3) 0.114(5) 0.048(3) 0.020(3) 0.022(3) 0.015(3)
C38 0.067(4) 0.129(6) 0.052(4) 0.040(4) 0.028(3) 0.029(4)
C39 0.069(4) 0.109(6) 0.082(5) 0.053(4) 0.049(4) 0.033(4)
C40 0.060(3) 0.071(3) 0.073(3) 0.032(3) 0.042(3) 0.027(2)
C41 0.083(4) 0.055(3) 0.107(4) 0.027(3) 0.064(4) 0.015(3)
C42 0.079(4) 0.056(3) 0.095(4) 0.010(3) 0.049(3) -0.004(3)
C43 0.064(3) 0.054(3) 0.068(3) 0.006(2) 0.034(3) -0.002(2)
C44 0.040(2) 0.058(3) 0.056(3) 0.017(2) 0.030(2) 0.015(2)
C45 0.042(2) 0.070(3) 0.047(3) 0.013(2) 0.023(2) 0.011(2)
Cl1 0.10(2) 0.10(2) 0.10(2) 0.002(9) 0.045(13) -0.003(9)
Cl2 0.09(2) 0.10(2) 0.10(2) 0.002(9) 0.045(12) -0.004(9)
Cl3 0.10(2) 0.10(2) 0.10(2) 0.003(10) 0.046(12) -0.001(10)
C90 0.10(2) 0.10(2) 0.10(2) 0.000(10) 0.045(12) -0.001(9)

loop_
_atom_type_symbol
_atom_type_description
_atom_type_scat_dispersion_real
_atom_type_scat_dispersion_imag
_atom_type_scat_source
C C 0.0033 0.0016 'International Tables Vol C Tables 4.2.6.8 and 6.1.1.4'
H H 0.0000 0.0000 'International Tables Vol C Tables 4.2.6.8 and 6.1.1.4'
Cl Cl 0.1484 0.1585 'International Tables Vol C Tables 4.2.6.8 and 6.1.1.4'
Dy Dy -0.1892 4.4098 'International Tables Vol C Tables 4.2.6.8 and 6.1.1.4'
F F 0.0171 0.0103 'International Tables Vol C Tables 4.2.6.8 and 6.1.1.4'
N N 0.0061 0.0033 'International Tables Vol C Tables 4.2.6.8 and 6.1.1.4'
O O 0.0106 0.0060 'International Tables Vol C Tables 4.2.6.8 and 6.1.1.4'

loop_
_geom_angle_atom_site_label_1
_geom_angle_atom_site_label_2
_geom_angle_atom_site_label_3
_geom_angle
O6 Dy1 O3 145.39(12)
O6 Dy1 O2 81.77(12)
O3 Dy1 O2 109.66(12)
O6 Dy1 O4 78.90(12)
O3 Dy1 O4 73.39(12)
O2 Dy1 O4 74.53(12)
O6 Dy1 O5 74.04(13)
O3 Dy1 O5 79.14(12)
O2 Dy1 O5 144.30(11)
O4 Dy1 O5 75.33(11)
O6 Dy1 O1 140.54(12)
O3 Dy1 O1 73.09(11)
O2 Dy1 O1 72.80(12)
O4 Dy1 O1 120.72(11)
O5 Dy1 O1 140.69(11)
O6 Dy1 N1 112.21(13)
O3 Dy1 N1 79.95(13)
O2 Dy1 N1 140.95(13)
O4 Dy1 N1 142.25(13)
O5 Dy1 N1 73.75(12)
O1 Dy1 N1 74.43(11)
O6 Dy1 N2 73.72(13)
O3 Dy1 N2 137.45(12)
O2 Dy1 N2 86.74(13)
O4 Dy1 N2 148.74(13)
O5 Dy1 N2 110.46(13)
O1 Dy1 N2 75.15(13)
N1 Dy1 N2 64.65(14)
F1B F1A F2B 123.7(15)
F1B F1A C1 73.1(12)
F2B F1A C1 53.2(6)
F1A F1B C1 71.9(12)
F1A F1B F3A 110.7(15)
C1 F1B F3A 49.6(5)
F2B F2A C1 58.2(10)
F2B F2A F3B 95.7(13)
C1 F2A F3B 46.7(5)
F2A F2B C1 84.5(13)
F2A F2B F1A 151.7(17)
C1 F2B F1A 67.8(8)
F3B F3A C1 69.8(8)
F3B F3A F1B 123.4(10)
C1 F3A F1B 55.3(6)
F3A F3B C1 67.4(8)
F3A F3B F2A 110.1(10)
C1 F3B F2A 51.0(6)
F5B F4A C12 68(2)
F5A F4B C12 89(4)
F5A F4B F5B 139(4)
C12 F4B F5B 49.6(7)
F4B F5A C12 67(3)
F4A F5B C12 82(2)
F4A F5B F4B 125(3)
C12 F5B F4B 49.0(8)
F8B F7A C23 65.8(11)
F8A F7B C23 71.4(11)
F8A F7B F8B 122.7(15)
C23 F7B F8B 57.9(8)
F7B F8A C23 64.6(10)
F7B F8A F9B 106.5(12)
C23 F8A F9B 48.4(6)
F7A F8B C23 75.8(12)
F7A F8B F7B 130.5(16)
C23 F8B F7B 57.0(8)
F9B F9A C23 58.1(19)
F9A F9B C23 97(2)
F9A F9B F8A 150(3)
C23 F9B F8A 53.2(7)
C4 O1 Dy1 126.3(3)
C2 O2 Dy1 129.6(3)
C22 O3 Dy1 131.5(3)
C13 O4 Dy1 131.7(3)
C33 O5 Dy1 125.5(3)
C24 O6 Dy1 131.5(4)
C43 N1 C44 117.8(4)
C43 N1 Dy1 122.5(3)
C44 N1 Dy1 119.4(3)
C34 N2 C45 118.4(5)
C34 N2 Dy1 122.3(4)
C45 N2 Dy1 119.1(3)
F2B C1 F3A 124.2(8)
F2B C1 F3B 110.0(9)
F3A C1 F3B 42.8(5)
F2B C1 F1A 59.0(7)
F3A C1 F1A 102.4(8)
F3B C1 F1A 133.7(8)
F2B C1 F1B 92.6(9)
F3A C1 F1B 75.1(8)
F3B C1 F1B 116.6(8)
F1A C1 F1B 35.0(5)
F2B C1 F2A 37.4(7)
F3A C1 F2A 116.8(8)
F3B C1 F2A 82.3(8)
F1A C1 F2A 96.3(8)
F1B C1 F2A 128.3(9)
F2B C1 C2 119.7(7)
F3A C1 C2 116.0(6)
F3B C1 C2 111.2(7)
F1A C1 C2 112.3(6)
F1B C1 C2 105.7(7)
F2A C1 C2 110.9(7)
O2 C2 C3 126.3(4)
O2 C2 C1 113.3(4)
C3 C2 C1 120.4(4)
C2 C3 C4 121.3(4)
C2 C3 C11 129.2(4)
C4 C3 C11 109.4(4)
O1 C4 C3 128.1(4)
O1 C4 C5 124.1(4)
C3 C4 C5 107.8(4)
C10 C5 C6 121.6(4)
C10 C5 C4 109.3(4)
C6 C5 C4 129.1(4)
C7 C6 C5 118.5(5)
C7 C6 H6 120.7
C5 C6 H6 120.7
C6 C7 C8 120.2(5)
C6 C7 H7 119.9
C8 C7 H7 119.9
C9 C8 C7 121.4(6)
C9 C8 H8 119.3
C7 C8 H8 119.3
C8 C9 C10 118.7(6)
C8 C9 H9 120.7
C10 C9 H9 120.7
C5 C10 C9 119.7(5)
C5 C10 C11 110.4(4)
C9 C10 C11 129.9(5)
C3 C11 C10 103.1(4)
C3 C11 H11A 111.1
C10 C11 H11A 111.1
C3 C11 H11B 111.1
C10 C11 H11B 111.1
H11A C11 H11B 109.1
F4B C12 F5B 81.3(10)
F4B C12 F6A 114.3(19)
F5B C12 F6A 109.0(13)
F4B C12 F6B 103.5(17)
F5B C12 F6B 125.1(16)
F6A C12 F6B 19.4(16)
F4B C12 F4A 108.6(9)
F5B C12 F4A 30.1(8)
F6A C12 F4A 86.1(13)
F6B C12 F4A 105.0(12)
F4B C12 F5A 23.5(11)
F5B C12 F5A 104.8(10)
F6A C12 F5A 107.2(14)
F6B C12 F5A 91.1(15)
F4A C12 F5A 131.8(9)
F4B C12 C13 120.0(10)
F5B C12 C13 113.5(8)
F6A C12 C13 114.0(16)
F6B C12 C13 110.5(17)
F4A C12 C13 108.2(8)
F5A C12 C13 107.8(8)
O4 C13 C14 126.8(4)
O4 C13 C12 113.9(4)
C14 C13 C12 119.3(5)
C13 C14 C22 120.1(4)
C13 C14 C15 129.9(4)
C22 C14 C15 109.5(4)
C16 C15 C14 102.7(4)
C16 C15 H15A 111.2
C14 C15 H15A 111.2
C16 C15 H15B 111.2
C14 C15 H15B 111.2
H15A C15 H15B 109.1
C17 C16 C21 120.3(6)
C17 C16 C15 129.2(5)
C21 C16 C15 110.5(4)
C18 C17 C16 117.7(6)
C18 C17 H17 121.2
C16 C17 H17 121.2
C19 C18 C17 121.9(6)
C19 C18 H18 119.1
C17 C18 H18 119.1
C20 C19 C18 120.5(6)
C20 C19 H19 119.7
C18 C19 H19 119.7
C19 C20 C21 118.0(6)
C19 C20 H20 121.0
C21 C20 H20 121.0
C20 C21 C16 121.6(5)
C20 C21 C22 129.0(5)
C16 C21 C22 109.4(5)
O3 C22 C14 128.9(4)
O3 C22 C21 123.3(4)
C14 C22 C21 107.8(4)
F9B C23 F7B 115.2(11)
F9B C23 F8B 122.7(10)
F7B C23 F8B 65.1(9)
F9B C23 F8A 78.4(9)
F7B C23 F8A 43.9(7)
F8B C23 F8A 104.6(10)
F9B C23 F7A 99.0(9)
F7B C23 F7A 102.3(10)
F8B C23 F7A 38.4(6)
F8A C23 F7A 133.5(9)
F9B C23 F9A 24.9(7)
F7B C23 F9A 136.9(11)
F8B C23 F9A 114.9(9)
F8A C23 F9A 103.3(9)
F7A C23 F9A 81.6(8)
F9B C23 C24 116.0(9)
F7B C23 C24 112.5(9)
F8B C23 C24 114.7(9)
F8A C23 C24 112.8(6)
F7A C23 C24 109.8(7)
F9A C23 C24 106.1(8)
O6 C24 C25 126.8(5)
O6 C24 C23 112.9(6)
C25 C24 C23 120.3(6)
C24 C25 C33 121.6(5)
C24 C25 C26 130.5(6)
C33 C25 C26 107.8(6)
C27 C26 C25 104.3(5)
C27 C26 H26A 110.9
C25 C26 H26A 110.9
C27 C26 H26B 110.9
C25 C26 H26B 110.9
H26A C26 H26B 108.9
C32 C27 C28 118.9(8)
C32 C27 C26 111.3(5)
C28 C27 C26 129.7(7)
C27 C28 C29 118.5(8)
C27 C28 H28 120.7
C29 C28 H28 120.7
C30 C29 C28 122.7(7)
C30 C29 H29 118.7
C28 C29 H29 118.7
C29 C30 C31 117.4(9)
C29 C30 H30 121.3
C31 C30 H30 121.3
C32 C31 C30 121.1(7)
C32 C31 H31 119.5
C30 C31 H31 119.5
C31 C32 C27 121.4(6)
C31 C32 C33 130.0(5)
C27 C32 C33 108.4(6)
O5 C33 C25 127.4(5)
O5 C33 C32 124.5(5)
C25 C33 C32 108.1(5)
N2 C34 C35 122.5(7)
N2 C34 H34 118.7
C35 C34 H34 118.7
C36 C35 C34 119.3(7)
C36 C35 H35 120.3
C34 C35 H35 120.3
C35 C36 C37 119.7(6)
C35 C36 H36 120.2
C37 C36 H36 120.2
C36 C37 C45 117.6(6)
C36 C37 C38 123.4(6)
C45 C37 C38 119.1(6)
C39 C38 C37 121.8(6)
C39 C38 H38 119.1
C37 C38 H38 119.1
C38 C39 C40 121.0(6)
C38 C39 H39 119.5
C40 C39 H39 119.5
C44 C40 C41 117.2(5)
C44 C40 C39 119.0(6)
C41 C40 C39 123.7(6)
C42 C41 C40 120.2(5)
C42 C41 H41 119.9
C40 C41 H41 119.9
C41 C42 C43 118.2(6)
C41 C42 H42 120.9
C43 C42 H42 120.9
N1 C43 C42 124.3(6)
N1 C43 H43 117.3
C42 C43 H43 118.4
N1 C44 C40 122.3(5)
N1 C44 C45 118.0(4)
C40 C44 C45 119.7(5)
N2 C45 C37 122.5(5)
N2 C45 C44 118.1(4)
C37 C45 C44 119.4(5)
Cl2 C90 Cl1 110(3)
Cl2 C90 Cl3 110(3)
Cl1 C90 Cl3 109(3)
Cl2 C90 H90 109.3
Cl1 C90 H90 109.3
Cl3 C90 H90 109.3

loop_
_geom_bond_atom_site_label_1
_geom_bond_atom_site_label_2
_geom_bond_distance
Dy1 O6 2.312(3)
Dy1 O3 2.312(3)
Dy1 O2 2.315(3)
Dy1 O4 2.347(3)
Dy1 O5 2.352(3)
Dy1 O1 2.376(3)
Dy1 N1 2.531(4)
Dy1 N2 2.532(4)
F1A F1B 0.827(12)
F1A F2B 1.270(13)
F1A C1 1.371(11)
F1B C1 1.380(13)
F1B F3A 1.623(15)
F2A F2B 0.848(13)
F2A C1 1.389(12)
F2A F3B 1.771(15)
F2B C1 1.186(11)
F3A F3B 0.942(11)
F3A C1 1.279(8)
F3B C1 1.301(11)
F4A F5B 0.694(18)
F4A C12 1.367(14)
F4B F5A 0.55(2)
F4B C12 1.274(18)
F4B F5B 1.67(2)
F5A C12 1.383(17)
F5B C12 1.285(15)
F6A C12 1.31(2)
F6B C12 1.32(2)
F7A F8B 0.880(13)
F7A C23 1.375(12)
F7B F8A 0.983(13)
F7B C23 1.280(15)
F7B F8B 1.385(16)
F8A C23 1.343(12)
F8A F9B 1.643(16)
F8B C23 1.294(13)
F9A F9B 0.623(16)
F9A C23 1.468(16)
F9B C23 1.256(14)
O1 C4 1.267(5)
O2 C2 1.278(5)
O3 C22 1.250(6)
O4 C13 1.259(6)
O5 C33 1.263(6)
O6 C24 1.264(6)
N1 C43 1.330(7)
N1 C44 1.356(6)
N2 C34 1.305(7)
N2 C45 1.362(7)
C1 C2 1.531(7)
C2 C3 1.364(6)
C3 C4 1.429(6)
C3 C11 1.502(7)
C4 C5 1.472(6)
C5 C10 1.376(6)
C5 C6 1.395(7)
C6 C7 1.362(8)
C6 H6 0.9300
C7 C8 1.389(9)
C7 H7 0.9300
C8 C9 1.377(8)
C8 H8 0.9300
C9 C10 1.383(7)
C9 H9 0.9300
C10 C11 1.516(7)
C11 H11A 0.9700
C11 H11B 0.9700
C12 C13 1.537(7)
C13 C14 1.381(7)
C14 C22 1.423(6)
C14 C15 1.517(7)
C15 C16 1.510(8)
C15 H15A 0.9700
C15 H15B 0.9700
C16 C17 1.381(8)
C16 C21 1.384(7)
C17 C18 1.380(11)
C17 H17 0.9300
C18 C19 1.380(10)
C18 H18 0.9300
C19 C20 1.372(9)
C19 H19 0.9300
C20 C21 1.382(7)
C20 H20 0.9300
C21 C22 1.469(7)
C23 C24 1.532(9)
C24 C25 1.368(9)
C25 C33 1.442(8)
C25 C26 1.512(8)
C26 C27 1.464(10)
C26 H26A 0.9700
C26 H26B 0.9700
C27 C32 1.391(8)
C27 C28 1.394(10)
C28 C29 1.397(13)
C28 H28 0.9300
C29 C30 1.384(13)
C29 H29 0.9300
C30 C31 1.390(9)
C30 H30 0.9300
C31 C32 1.368(9)
C31 H31 0.9300
C32 C33 1.462(8)
C34 C35 1.407(9)
C34 H34 0.9300
C35 C36 1.362(11)
C35 H35 0.9300
C36 C37 1.384(10)
C36 H36 0.9300
C37 C45 1.405(7)
C37 C38 1.427(10)
C38 C39 1.327(10)
C38 H38 0.9300
C39 C40 1.428(10)
C39 H39 0.9300
C40 C44 1.411(7)
C40 C41 1.415(9)
C41 C42 1.360(9)
C41 H41 0.9300
C42 C43 1.389(8)
C42 H42 0.9300
C43 H43 0.9299
C44 C45 1.428(8)
Cl1 C90 1.73(2)
Cl2 C90 1.73(2)
Cl3 C90 1.73(2)
C90 H90 0.9800
